data_7719850
loop_
_publ_author_name
'Liu, Shu-Zhen'
'Zhao, Ying-Ying'
'Ren, Yu-Wei'
'Chen, Ziyuan'
'Yang, Lu'
'Chen, Zhi-Hua'
'Wei, Zhongxin'
'Sun, Hai-Yan'
'Feng, Mei-Ling'
'Huang, Xiao-Ying'

_publ_section_title
;
 Syntheses, crystal structures, and proton conduction properties of two
 zirconium fluorophosphonates
;
_journal_name_full 'Dalton Transactions'
_journal_paper_doi 10.1039/D5DT01846C
_journal_year 2025
_chemical_formula_moiety 'C2 H4 F2 K2 O7 P2 Zr'
_chemical_formula_sum 'C2 H4 F2 K2 O7 P2 Zr'
_chemical_formula_weight 409.41
_space_group_crystal_system monoclinic
_space_group_IT_number 14
_space_group_name_Hall '-P 2ybc'
_space_group_name_H-M_alt 'P 1 21/c 1'
_atom_sites_solution_hydrogens mixed
_audit_creation_method SHELXL-2019/3
_audit_update_record
;
2025-07-15 deposited with the CCDC.	2025-11-03 downloaded from the CCDC.
;
_cell_angle_alpha 90
_cell_angle_beta 101.289(3)
_cell_angle_gamma 90
_cell_formula_units_Z 4
_cell_length_a 7.9194(3)
_cell_length_b 10.1787(3)
_cell_length_c 13.1697(4)
_cell_measurement_reflns_used 6544
_cell_measurement_temperature 100(2)
_cell_measurement_theta_max 30.8870
_cell_measurement_theta_min 2.5290
_cell_volume 1041.06(6)
_computing_cell_refinement 'CrysAlisPro 1.171.43.101a (Rigaku OD, 2023)'
_computing_data_collection 'CrysAlisPro 1.171.43.101a (Rigaku OD, 2023)'
_computing_data_reduction 'CrysAlisPro 1.171.43.101a (Rigaku OD, 2023)'
_computing_molecular_graphics 'DIAMOND. Version 4.0. Crystal Impact'
_computing_publication_material 'Microsoft Word 2010'
_computing_structure_refinement 'SHELXL-2019/2 (Sheldrick, 2019)'
_computing_structure_solution 'SHELXT 2019/2 (Sheldrick, 2019)'
_diffrn_ambient_temperature 100(2)
_diffrn_detector_area_resol_mean 10.0000
_diffrn_measured_fraction_theta_full 0.999
_diffrn_measured_fraction_theta_max 0.790
_diffrn_measurement_device_type 'XtaLAB Synergy R, HyPix'
_diffrn_measurement_method '\w scans'
_diffrn_radiation_type MoK\a
_diffrn_radiation_wavelength 0.71073
_diffrn_reflns_av_R_equivalents 0.0297
_diffrn_reflns_av_unetI/netI 0.0288
_diffrn_reflns_Laue_measured_fraction_full 0.999
_diffrn_reflns_Laue_measured_fraction_max 0.790
_diffrn_reflns_limit_h_max 9
_diffrn_reflns_limit_h_min -9
_diffrn_reflns_limit_k_max 11
_diffrn_reflns_limit_k_min -14
_diffrn_reflns_limit_l_max 14
_diffrn_reflns_limit_l_min -18
_diffrn_reflns_number 9960
_diffrn_reflns_point_group_measured_fraction_full 0.999
_diffrn_reflns_point_group_measured_fraction_max 0.790
_diffrn_reflns_theta_full 25.242
_diffrn_reflns_theta_max 30.791
_diffrn_reflns_theta_min 2.548
_diffrn_source 'micro-focus sealed X-ray tube'
_exptl_absorpt_coefficient_mu 2.208
_exptl_absorpt_correction_T_max 1.00000
_exptl_absorpt_correction_T_min 0.89819
_exptl_absorpt_correction_type multi-scan
_exptl_absorpt_process_details
;
CrysAlisPro 1.171.43.101a (Rigaku Oxford Diffraction, 2023)
Empirical absorption correction using spherical harmonics,
implemented in SCALE3 ABSPACK scaling algorithm.
;
_exptl_crystal_colour colourless
_exptl_crystal_density_diffrn 2.612
_exptl_crystal_description block-like
_exptl_crystal_F_000 792
_exptl_crystal_size_max 0.10
_exptl_crystal_size_mid 0.05
_exptl_crystal_size_min 0.05
_refine_diff_density_max 1.070
_refine_diff_density_min -0.491
_refine_diff_density_rms 0.113
_refine_ls_extinction_method none
_refine_ls_goodness_of_fit_ref 1.055
_refine_ls_hydrogen_treatment mixed
_refine_ls_matrix_type full
_refine_ls_number_parameters 149
_refine_ls_number_reflns 2573
_refine_ls_number_restraints 0
_refine_ls_restrained_S_all 1.055
_refine_ls_R_factor_all 0.0298
_refine_ls_R_factor_gt 0.0241
_refine_ls_shift/su_max 0.001
_refine_ls_shift/su_mean 0.000
_refine_ls_structure_factor_coef Fsqd
_refine_ls_weighting_details 'w=1/[\s^2^(Fo^2^)+(0.0151P)^2^+2.0725P] where P=(Fo^2^+2Fc^2^)/3'
_refine_ls_weighting_scheme calc
_refine_ls_wR_factor_gt 0.0509
_refine_ls_wR_factor_ref 0.0532
_reflns_Friedel_coverage 0.000
_reflns_number_gt 2297
_reflns_number_total 2573
_reflns_threshold_expression 'I > 2\s(I)'
_cod_data_source_file d5dt01846c2.cif
_cod_data_source_block x
_cod_original_sg_symbol_H-M 'P 21/c'
_cod_database_code 7719850
_shelx_shelxl_version_number 2019/3
_shelx_space_group_comment
;
The symmetry employed for this shelxl refinement is uniquely defined
by the following loop, which should always be used as a source of
symmetry information in preference to the above space-group names.
They are only intended as comments.
;
_shelx_estimated_absorpt_t_min 0.809
_shelx_estimated_absorpt_t_max 0.898

loop_
_space_group_symop_operation_xyz
'x, y, z'
'-x, y+1/2, -z+1/2'
'-x, -y, -z'
'x, -y-1/2, z-1/2'

loop_
_atom_site_label
_atom_site_type_symbol
_atom_site_fract_x
_atom_site_fract_y
_atom_site_fract_z
_atom_site_U_iso_or_equiv
_atom_site_adp_type
_atom_site_occupancy
_atom_site_site_symmetry_order
_atom_site_calc_flag
_atom_site_refinement_flags_posn
_atom_site_refinement_flags_adp
_atom_site_refinement_flags_occupancy
_atom_site_disorder_assembly
_atom_site_disorder_group
Zr1 Zr 0.74007(3) 0.59339(2) 0.24061(2) 0.00505(7) Uani 1 1 d . . . . .
F1 F 0.66344(19) 0.54768(13) 0.09031(11) 0.0106(3) Uani 1 1 d . . . . .
F2 F 0.78341(19) 0.64319(14) 0.39037(11) 0.0119(3) Uani 1 1 d . . . . .
P1 P 0.41676(8) 0.82134(6) 0.15576(5) 0.00652(12) Uani 1 1 d . . . . .
P2 P 0.09023(8) 0.79289(6) 0.24275(5) 0.00760(13) Uani 1 1 d . . . . .
O1 O 0.4190(2) 0.94423(16) 0.22499(13) 0.0082(3) Uani 1 1 d . . . . .
O2 O 0.5327(2) 0.72007(16) 0.22316(14) 0.0095(3) Uani 1 1 d . . . . .
O3 O 0.4670(2) 0.85039(16) 0.05463(14) 0.0103(3) Uani 1 1 d . . . . .
O4 O 0.1890(2) 0.73722(17) 0.34160(14) 0.0126(4) Uani 1 1 d . . . . .
O5 O -0.0939(2) 0.73683(16) 0.21006(14) 0.0104(4) Uani 1 1 d . . . . .
O6 O 0.0731(2) 0.94493(15) 0.24053(13) 0.0081(3) Uani 1 1 d . . . . .
O7 O 0.0946(2) 0.82342(18) 0.04498(15) 0.0144(4) Uani 1 1 d . . . . .
H7 H 0.110(4) 0.778(3) -0.011(3) 0.022 Uiso 1 1 d . U . . .
C1 C 0.1961(3) 0.7535(2) 0.13332(19) 0.0106(5) Uani 1 1 d . . . . .
C2 C 0.1948(3) 0.6065(2) 0.1127(2) 0.0146(5) Uani 1 1 d . . . . .
H3A H 0.257321 0.560944 0.174281 0.022 Uiso 1 1 calc R U . . .
H3B H 0.250751 0.588838 0.053982 0.022 Uiso 1 1 calc R U . . .
H3C H 0.075673 0.574955 0.096553 0.022 Uiso 1 1 calc R U . . .
K1 K 0.77807(7) 0.97902(5) 0.07141(4) 0.01179(12) Uani 1 1 d . . . . .
K2 K 0.46857(7) 0.32213(5) 0.07962(4) 0.01060(11) Uani 1 1 d . . . . .

loop_
_atom_site_aniso_label
_atom_site_aniso_U_11
_atom_site_aniso_U_22
_atom_site_aniso_U_33
_atom_site_aniso_U_23
_atom_site_aniso_U_13
_atom_site_aniso_U_12
Zr1 0.00507(12) 0.00396(11) 0.00594(12) -0.00014(7) 0.00063(8) -0.00015(7)
F1 0.0133(8) 0.0100(7) 0.0075(7) -0.0007(5) 0.0000(6) 0.0002(5)
F2 0.0151(8) 0.0129(7) 0.0077(7) -0.0014(5) 0.0018(6) 0.0001(5)
P1 0.0056(3) 0.0064(3) 0.0074(3) -0.0004(2) 0.0008(2) 0.0004(2)
P2 0.0069(3) 0.0061(3) 0.0095(3) 0.0003(2) 0.0009(2) -0.0011(2)
O1 0.0070(8) 0.0069(8) 0.0104(9) -0.0011(6) 0.0011(7) 0.0011(6)
O2 0.0098(9) 0.0079(8) 0.0109(9) -0.0004(6) 0.0020(7) 0.0016(6)
O3 0.0090(9) 0.0126(8) 0.0093(9) 0.0005(6) 0.0022(7) 0.0001(6)
O4 0.0118(9) 0.0125(9) 0.0125(9) 0.0042(7) 0.0002(7) 0.0004(6)
O5 0.0081(9) 0.0091(8) 0.0144(9) -0.0001(6) 0.0030(7) -0.0027(6)
O6 0.0062(8) 0.0066(8) 0.0114(9) -0.0002(6) 0.0015(7) -0.0007(6)
O7 0.0115(10) 0.0186(9) 0.0116(9) 0.0006(7) -0.0017(8) 0.0012(7)
C1 0.0093(12) 0.0121(12) 0.0099(12) -0.0026(9) 0.0008(10) -0.0020(9)
C2 0.0136(13) 0.0109(12) 0.0202(14) -0.0045(9) 0.0053(11) -0.0019(9)
K1 0.0122(3) 0.0117(2) 0.0103(3) 0.00153(18) -0.0006(2) -0.00204(18)
K2 0.0137(3) 0.0100(2) 0.0080(3) -0.00036(18) 0.0017(2) -0.00178(18)

loop_
_atom_type_symbol
_atom_type_description
_atom_type_scat_dispersion_real
_atom_type_scat_dispersion_imag
_atom_type_scat_source
C C 0.0033 0.0016 'International Tables Vol C Tables 4.2.6.8 and 6.1.1.4'
H H 0.0000 0.0000 'International Tables Vol C Tables 4.2.6.8 and 6.1.1.4'
O O 0.0106 0.0060 'International Tables Vol C Tables 4.2.6.8 and 6.1.1.4'
F F 0.0171 0.0103 'International Tables Vol C Tables 4.2.6.8 and 6.1.1.4'
P P 0.1023 0.0942 'International Tables Vol C Tables 4.2.6.8 and 6.1.1.4'
K K 0.2009 0.2494 'International Tables Vol C Tables 4.2.6.8 and 6.1.1.4'
Zr Zr -2.9673 0.5597 'International Tables Vol C Tables 4.2.6.8 and 6.1.1.4'

loop_
_geom_angle_atom_site_label_1
_geom_angle_atom_site_label_2
_geom_angle_atom_site_label_3
_geom_angle
_geom_angle_site_symmetry_1
_geom_angle_site_symmetry_3
_geom_angle_publ_flag
F2 Zr1 F1 172.40(6) . . ?
F2 Zr1 O5 91.15(7) . 1_655 ?
F1 Zr1 O5 93.04(6) . 1_655 ?
F2 Zr1 O2 86.03(6) . . ?
F1 Zr1 O2 87.40(6) . . ?
O5 Zr1 O2 93.42(7) 1_655 . ?
F2 Zr1 O1 87.97(6) . 2_645 ?
F1 Zr1 O1 88.08(6) . 2_645 ?
O5 Zr1 O1 177.61(7) 1_655 2_645 ?
O2 Zr1 O1 88.73(7) . 2_645 ?
F2 Zr1 O6 94.87(6) . 2_645 ?
F1 Zr1 O6 91.14(6) . 2_645 ?
O5 Zr1 O6 94.11(7) 1_655 2_645 ?
O2 Zr1 O6 172.39(7) . 2_645 ?
O1 Zr1 O6 83.75(7) 2_645 2_645 ?
F2 Zr1 K2 133.73(4) . . ?
F1 Zr1 K2 42.77(4) . . ?
O5 Zr1 K2 135.05(5) 1_655 . ?
O2 Zr1 K2 92.30(5) . . ?
O1 Zr1 K2 45.76(5) 2_645 . ?
O6 Zr1 K2 81.60(5) 2_645 . ?
F2 Zr1 K2 42.54(4) . 2_655 ?
F1 Zr1 K2 130.75(4) . 2_655 ?
O5 Zr1 K2 93.31(5) 1_655 2_655 ?
O2 Zr1 K2 43.49(5) . 2_655 ?
O1 Zr1 K2 87.54(5) 2_645 2_655 ?
O6 Zr1 K2 136.88(5) 2_645 2_655 ?
K2 Zr1 K2 120.105(8) . 2_655 ?
F2 Zr1 K1 62.45(4) . 2_745 ?
F1 Zr1 K1 124.74(4) . 2_745 ?
O5 Zr1 K1 76.98(5) 1_655 2_745 ?
O2 Zr1 K1 146.42(5) . 2_745 ?
O1 Zr1 K1 100.65(5) 2_645 2_745 ?
O6 Zr1 K1 37.53(5) 2_645 2_745 ?
K2 Zr1 K1 117.362(12) . 2_745 ?
K2 Zr1 K1 104.249(12) 2_655 2_745 ?
F2 Zr1 K2 150.98(4) . 3_665 ?
F1 Zr1 K2 25.38(4) . 3_665 ?
O5 Zr1 K2 78.69(5) 1_655 3_665 ?
O2 Zr1 K2 67.78(5) . 3_665 ?
O1 Zr1 K2 103.10(5) 2_645 3_665 ?
O6 Zr1 K2 112.77(5) 2_645 3_665 ?
K2 Zr1 K2 62.607(13) . 3_665 ?
K2 Zr1 K2 110.342(11) 2_655 3_665 ?
K1 Zr1 K2 138.441(12) 2_745 3_665 ?
Zr1 F1 K2 135.55(6) . 3_665 ?
Zr1 F1 K2 107.56(6) . . ?
K2 F1 K2 104.52(5) 3_665 . ?
Zr1 F2 K1 136.52(7) . 4_576 ?
Zr1 F2 K2 108.43(6) . 2_655 ?
K1 F2 K2 92.32(5) 4_576 2_655 ?
O3 P1 O2 114.43(10) . . ?
O3 P1 O1 113.07(10) . . ?
O2 P1 O1 105.36(10) . . ?
O3 P1 C1 109.89(11) . . ?
O2 P1 C1 106.30(11) . . ?
O1 P1 C1 107.31(10) . . ?
O3 P1 K2 147.53(7) . 2_655 ?
O2 P1 K2 53.57(7) . 2_655 ?
O1 P1 K2 55.10(7) . 2_655 ?
C1 P1 K2 102.57(8) . 2_655 ?
O3 P1 K1 43.71(7) . . ?
O2 P1 K1 93.17(7) . . ?
O1 P1 K1 84.52(7) . . ?
C1 P1 K1 153.04(8) . . ?
K2 P1 K1 104.00(2) 2_655 . ?
O3 P1 K1 46.41(7) . 3_675 ?
O2 P1 K1 160.31(7) . 3_675 ?
O1 P1 K1 89.27(7) . 3_675 ?
C1 P1 K1 81.02(8) . 3_675 ?
K2 P1 K1 143.91(2) 2_655 3_675 ?
K1 P1 K1 74.867(18) . 3_675 ?
O3 P1 K2 34.69(7) . 3_665 ?
O2 P1 K2 90.13(7) . 3_665 ?
O1 P1 K2 146.91(7) . 3_665 ?
C1 P1 K2 95.64(8) . 3_665 ?
K2 P1 K2 142.59(2) 2_655 3_665 ?
K1 P1 K2 65.253(16) . 3_665 ?
K1 P1 K2 70.762(17) 3_675 3_665 ?
O4 P2 O5 114.04(10) . . ?
O4 P2 O6 115.05(10) . . ?
O5 P2 O6 106.76(9) . . ?
O4 P2 C1 110.94(11) . . ?
O5 P2 C1 104.48(11) . . ?
O6 P2 C1 104.63(10) . . ?
O4 P2 K1 159.62(8) . 1_455 ?
O5 P2 K1 61.23(7) . 1_455 ?
O6 P2 K1 53.78(7) . 1_455 ?
C1 P2 K1 89.18(8) . 1_455 ?
O4 P2 K2 40.05(7) . 2_655 ?
O5 P2 K2 154.09(7) . 2_655 ?
O6 P2 K2 89.99(7) . 2_655 ?
C1 P2 K2 89.68(8) . 2_655 ?
K1 P2 K2 141.98(2) 1_455 2_655 ?
P1 O1 Zr1 141.47(11) . 2_655 ?
P1 O1 K2 98.37(8) . 2_655 ?
Zr1 O1 K2 102.60(7) 2_655 2_655 ?
P1 O2 Zr1 148.55(11) . . ?
P1 O2 K2 100.15(8) . 2_655 ?
Zr1 O2 K2 106.01(7) . 2_655 ?
P1 O3 K2 126.33(9) . 3_665 ?
P1 O3 K1 114.35(9) . . ?
K2 O3 K1 94.79(6) 3_665 . ?
P1 O3 K1 111.53(9) . 3_675 ?
K2 O3 K1 102.37(6) 3_665 3_675 ?
K1 O3 K1 104.51(6) . 3_675 ?
P2 O4 K2 120.18(9) . 2_655 ?
P2 O4 K1 133.59(10) . 2_645 ?
K2 O4 K1 97.34(5) 2_655 2_645 ?
P2 O5 Zr1 144.25(11) . 1_455 ?
P2 O5 K1 92.98(7) . 1_455 ?
Zr1 O5 K1 121.95(7) 1_455 1_455 ?
P2 O6 Zr1 131.25(10) . 2_655 ?
P2 O6 K1 100.77(8) . 1_455 ?
Zr1 O6 K1 116.51(7) 2_655 1_455 ?
C1 O7 K1 125.30(14) . 3_675 ?
C1 O7 K1 119.92(14) . 1_455 ?
K1 O7 K1 94.64(5) 3_675 1_455 ?
C1 O7 H7 105(2) . . ?
K1 O7 H7 78(2) 3_675 . ?
K1 O7 H7 127(2) 1_455 . ?
O7 C1 C2 110.7(2) . . ?
O7 C1 P2 104.63(16) . . ?
C2 C1 P2 111.39(18) . . ?
O7 C1 P1 107.49(16) . . ?
C2 C1 P1 111.64(18) . . ?
P2 C1 P1 110.70(13) . . ?
C1 C2 H3A 109.5 . . ?
C1 C2 H3B 109.5 . . ?
H3A C2 H3B 109.5 . . ?
C1 C2 H3C 109.5 . . ?
H3A C2 H3C 109.5 . . ?
H3B C2 H3C 109.5 . . ?
F2 K1 O3 83.03(5) 4_575 . ?
F2 K1 O7 77.29(5) 4_575 3_675 ?
O3 K1 O7 134.46(6) . 3_675 ?
F2 K1 O4 139.68(5) 4_575 2_655 ?
O3 K1 O4 118.56(5) . 2_655 ?
O7 K1 O4 63.24(5) 3_675 2_655 ?
F2 K1 O3 83.90(5) 4_575 3_675 ?
O3 K1 O3 75.49(6) . 3_675 ?
O7 K1 O3 61.99(5) 3_675 3_675 ?
O4 K1 O3 71.01(5) 2_655 3_675 ?
F2 K1 O6 118.13(5) 4_575 1_655 ?
O3 K1 O6 125.02(5) . 1_655 ?
O7 K1 O6 100.43(5) 3_675 1_655 ?
O4 K1 O6 78.86(5) 2_655 1_655 ?
O3 K1 O6 149.52(5) 3_675 1_655 ?
F2 K1 O7 60.19(5) 4_575 1_655 ?
O3 K1 O7 119.10(5) . 1_655 ?
O7 K1 O7 85.36(5) 3_675 1_655 ?
O4 K1 O7 120.80(5) 2_655 1_655 ?
O3 K1 O7 136.56(5) 3_675 1_655 ?
O6 K1 O7 58.02(5) 1_655 1_655 ?
F2 K1 O5 95.37(5) 4_575 1_655 ?
O3 K1 O5 81.63(5) . 1_655 ?
O7 K1 O5 140.32(5) 3_675 1_655 ?
O4 K1 O5 119.92(5) 2_655 1_655 ?
O3 K1 O5 157.03(5) 3_675 1_655 ?
O6 K1 O5 48.57(5) 1_655 1_655 ?
O7 K1 O5 58.30(5) 1_655 1_655 ?
F2 K1 P2 100.73(4) 4_575 1_655 ?
O3 K1 P2 107.29(4) . 1_655 ?
O7 K1 P2 116.47(4) 3_675 1_655 ?
O4 K1 P2 103.79(4) 2_655 1_655 ?
O3 K1 P2 174.78(4) 3_675 1_655 ?
O6 K1 P2 25.45(3) 1_655 1_655 ?
O7 K1 P2 46.22(4) 1_655 1_655 ?
O5 K1 P2 25.79(3) 1_655 1_655 ?
F2 K1 P1 102.46(4) 4_575 . ?
O3 K1 P1 21.94(4) . . ?
O7 K1 P1 149.68(4) 3_675 . ?
O4 K1 P1 107.37(4) 2_655 . ?
O3 K1 P1 87.73(4) 3_675 . ?
O6 K1 P1 105.95(4) 1_655 . ?
O7 K1 P1 121.34(4) 1_655 . ?
O5 K1 P1 69.96(3) 1_655 . ?
P2 K1 P1 93.550(19) 1_655 . ?
F2 K1 P1 67.30(3) 4_575 3_675 ?
O3 K1 P1 88.36(4) . 3_675 ?
O7 K1 P1 46.17(4) 3_675 3_675 ?
O4 K1 P1 79.03(4) 2_655 3_675 ?
O3 K1 P1 22.07(4) 3_675 3_675 ?
O6 K1 P1 146.00(4) 1_655 3_675 ?
O7 K1 P1 114.61(4) 1_655 3_675 ?
O5 K1 P1 161.03(4) 1_655 3_675 ?
P2 K1 P1 159.45(2) 1_655 3_675 ?
P1 K1 P1 105.133(18) . 3_675 ?
F2 K1 K2 44.74(3) 4_575 3_665 ?
O3 K1 K2 41.15(4) . 3_665 ?
O7 K1 K2 118.12(4) 3_675 3_665 ?
O4 K1 K2 155.69(4) 2_655 3_665 ?
O3 K1 K2 88.09(4) 3_675 3_665 ?
O6 K1 K2 122.33(4) 1_655 3_665 ?
O7 K1 K2 82.87(4) 1_655 3_665 ?
O5 K1 K2 75.73(3) 1_655 3_665 ?
P2 K1 K2 96.886(17) 1_655 3_665 ?
P1 K1 K2 58.083(15) . 3_665 ?
P1 K1 K2 86.112(16) 3_675 3_665 ?
O3 K2 F1 82.00(5) 3_665 3_665 ?
O3 K2 F1 114.41(5) 3_665 . ?
F1 K2 F1 75.48(5) 3_665 . ?
O3 K2 F2 84.08(5) 3_665 2_645 ?
F1 K2 F2 105.85(5) 3_665 2_645 ?
F1 K2 F2 161.29(5) . 2_645 ?
O3 K2 O2 114.54(5) 3_665 2_645 ?
F1 K2 O2 154.41(5) 3_665 2_645 ?
F1 K2 O2 111.45(5) . 2_645 ?
F2 K2 O2 59.54(5) 2_645 2_645 ?
O3 K2 O1 147.09(6) 3_665 2_645 ?
F1 K2 O1 123.47(5) 3_665 2_645 ?
F1 K2 O1 61.03(5) . 2_645 ?
F2 K2 O1 105.30(5) 2_645 2_645 ?
O2 K2 O1 51.61(5) 2_645 2_645 ?
O3 K2 O4 75.16(5) 3_665 2_645 ?
F1 K2 O4 130.90(5) 3_665 2_645 ?
F1 K2 O4 75.51(5) . 2_645 ?
F2 K2 O4 114.08(5) 2_645 2_645 ?
O2 K2 O4 74.03(5) 2_645 2_645 ?
O1 K2 O4 72.22(5) 2_645 2_645 ?
O3 K2 P1 129.73(4) 3_665 2_645 ?
F1 K2 P1 147.95(4) 3_665 2_645 ?
F1 K2 P1 85.16(3) . 2_645 ?
F2 K2 P1 84.76(3) 2_645 2_645 ?
O2 K2 P1 26.29(4) 2_645 2_645 ?
O1 K2 P1 26.52(3) 2_645 2_645 ?
O4 K2 P1 65.40(4) 2_645 2_645 ?
O3 K2 P1 18.98(4) 3_665 3_665 ?
F1 K2 P1 66.93(3) 3_665 3_665 ?
F1 K2 P1 98.33(3) . 3_665 ?
F2 K2 P1 99.27(3) 2_645 3_665 ?
O2 K2 P1 132.65(4) 2_645 3_665 ?
O1 K2 P1 147.97(4) 2_645 3_665 ?
O4 K2 P1 79.20(4) 2_645 3_665 ?
P1 K2 P1 142.42(2) 2_645 3_665 ?
O3 K2 P2 94.92(4) 3_665 2_645 ?
F1 K2 P2 136.32(4) 3_665 2_645 ?
F1 K2 P2 66.25(3) . 2_645 ?
F2 K2 P2 117.20(3) 2_645 2_645 ?
O2 K2 P2 64.63(4) 2_645 2_645 ?
O1 K2 P2 52.52(4) 2_645 2_645 ?
O4 K2 P2 19.77(4) 2_645 2_645 ?
P1 K2 P2 49.279(16) 2_645 2_645 ?
P1 K2 P2 97.902(19) 3_665 2_645 ?
O3 K2 Zr1 133.61(4) 3_665 . ?
F1 K2 Zr1 101.08(3) 3_665 . ?
F1 K2 Zr1 29.67(3) . . ?
F2 K2 Zr1 136.52(3) 2_645 . ?
O2 K2 Zr1 81.89(4) 2_645 . ?
O1 K2 Zr1 31.63(3) 2_645 . ?
O4 K2 Zr1 68.20(4) 2_645 . ?
P1 K2 Zr1 55.643(13) 2_645 . ?
P1 K2 Zr1 122.697(18) 3_665 . ?
P2 K2 Zr1 51.368(12) 2_645 . ?
O3 K2 Zr1 99.86(4) 3_665 2_645 ?
F1 K2 Zr1 132.02(4) 3_665 2_645 ?
F1 K2 Zr1 139.85(3) . 2_645 ?
F2 K2 Zr1 29.03(3) 2_645 2_645 ?
O2 K2 Zr1 30.51(4) 2_645 2_645 ?
O1 K2 Zr1 78.85(4) 2_645 2_645 ?
O4 K2 Zr1 94.82(4) 2_645 2_645 ?
P1 K2 Zr1 56.068(13) 2_645 2_645 ?
P1 K2 Zr1 118.344(16) 3_665 2_645 ?
P2 K2 Zr1 91.553(15) 2_645 2_645 ?
Zr1 K2 Zr1 110.407(13) . 2_645 ?

loop_
_geom_bond_atom_site_label_1
_geom_bond_atom_site_label_2
_geom_bond_distance
_geom_bond_site_symmetry_2
_geom_bond_publ_flag
Zr1 F2 1.9999(14) . ?
Zr1 F1 2.0081(14) . ?
Zr1 O5 2.0564(17) 1_655 ?
Zr1 O2 2.0650(17) . ?
Zr1 O1 2.0784(16) 2_645 ?
Zr1 O6 2.0951(16) 2_645 ?
Zr1 K2 3.8674(6) . ?
Zr1 K2 3.9100(6) 2_655 ?
Zr1 K1 4.2833(6) 2_745 ?
Zr1 K2 4.3043(6) 3_665 ?
F1 K2 2.6347(15) 3_665 ?
F1 K2 2.7544(15) . ?
F2 K1 2.6970(15) 4_576 ?
F2 K2 2.7866(15) 2_655 ?
P1 O3 1.4923(18) . ?
P1 O2 1.5409(18) . ?
P1 O1 1.5460(17) . ?
P1 C1 1.848(3) . ?
P1 K2 3.4250(8) 2_655 ?
P1 K1 3.6390(8) . ?
P1 K1 3.6951(8) 3_675 ?
P1 K2 3.6971(8) 3_665 ?
P2 O4 1.4932(18) . ?
P2 O5 1.5468(18) . ?
P2 O6 1.5532(16) . ?
P2 C1 1.847(3) . ?
P2 K1 3.5508(8) 1_455 ?
P2 K2 3.8170(8) 2_655 ?
O1 K2 2.8393(18) 2_655 ?
O2 K2 2.7993(18) 2_655 ?
O3 K2 2.6121(18) 3_665 ?
O3 K1 2.7602(18) . ?
O3 K1 2.8769(18) 3_675 ?
O4 K2 2.8414(19) 2_655 ?
O4 K1 2.8584(18) 2_645 ?
O5 K1 3.1167(18) 1_455 ?
O6 K1 2.9160(18) 1_455 ?
O7 C1 1.462(3) . ?
O7 K1 2.831(2) 3_675 ?
O7 K1 3.042(2) 1_455 ?
O7 H7 0.90(3) . ?
C1 C2 1.521(3) . ?
C2 H3A 0.9800 . ?
C2 H3B 0.9800 . ?
C2 H3C 0.9800 . ?
K1 K2 3.9556(7) 3_665 ?

loop_
_geom_hbond_atom_site_label_D
_geom_hbond_atom_site_label_H
_geom_hbond_atom_site_label_A
_geom_hbond_distance_DH
_geom_hbond_distance_HA
_geom_hbond_distance_DA
_geom_hbond_angle_DHA
_geom_hbond_site_symmetry_A
_geom_hbond_publ_flag
O7 H7 O4 0.90(3) 2.16(3) 2.983(3) 152(3) 4_575 yes
C2 H3B F1 0.98 2.55 3.471(3) 156.2 3_665 yes

loop_
_geom_torsion_atom_site_label_1
_geom_torsion_atom_site_label_2
_geom_torsion_atom_site_label_3
_geom_torsion_atom_site_label_4
_geom_torsion
_geom_torsion_site_symmetry_1
_geom_torsion_site_symmetry_2
_geom_torsion_site_symmetry_3
_geom_torsion_site_symmetry_4
_geom_torsion_publ_flag
O3 P1 O1 Zr1 92.21(18) . . . 2_655 ?
O2 P1 O1 Zr1 -142.12(16) . . . 2_655 ?
C1 P1 O1 Zr1 -29.1(2) . . . 2_655 ?
K2 P1 O1 Zr1 -122.60(18) 2_655 . . 2_655 ?
K1 P1 O1 Zr1 126.10(16) . . . 2_655 ?
K1 P1 O1 Zr1 51.23(16) 3_675 . . 2_655 ?
K2 P1 O1 Zr1 102.68(17) 3_665 . . 2_655 ?
O3 P1 O1 K2 -145.19(8) . . . 2_655 ?
O2 P1 O1 K2 -19.51(10) . . . 2_655 ?
C1 P1 O1 K2 93.47(10) . . . 2_655 ?
K1 P1 O1 K2 -111.30(5) . . . 2_655 ?
K1 P1 O1 K2 173.83(5) 3_675 . . 2_655 ?
K2 P1 O1 K2 -134.71(9) 3_665 . . 2_655 ?
O3 P1 O2 Zr1 -1.3(2) . . . . ?
O1 P1 O2 Zr1 -126.1(2) . . . . ?
C1 P1 O2 Zr1 120.2(2) . . . . ?
K2 P1 O2 Zr1 -146.1(2) 2_655 . . . ?
K1 P1 O2 Zr1 -41.0(2) . . . . ?
K1 P1 O2 Zr1 10.6(4) 3_675 . . . ?
K2 P1 O2 Zr1 24.3(2) 3_665 . . . ?
O3 P1 O2 K2 144.73(8) . . . 2_655 ?
O1 P1 O2 K2 19.91(10) . . . 2_655 ?
C1 P1 O2 K2 -93.79(10) . . . 2_655 ?
K1 P1 O2 K2 105.08(5) . . . 2_655 ?
K1 P1 O2 K2 156.66(16) 3_675 . . 2_655 ?
K2 P1 O2 K2 170.30(5) 3_665 . . 2_655 ?
O2 P1 O3 K2 49.31(15) . . . 3_665 ?
O1 P1 O3 K2 169.96(10) . . . 3_665 ?
C1 P1 O3 K2 -70.17(14) . . . 3_665 ?
K2 P1 O3 K2 109.23(13) 2_655 . . 3_665 ?
K1 P1 O3 K2 116.53(14) . . . 3_665 ?
K1 P1 O3 K2 -125.17(15) 3_675 . . 3_665 ?
O2 P1 O3 K1 -67.21(11) . . . . ?
O1 P1 O3 K1 53.43(12) . . . . ?
C1 P1 O3 K1 173.30(9) . . . . ?
K2 P1 O3 K1 -7.29(18) 2_655 . . . ?
K1 P1 O3 K1 118.31(11) 3_675 . . . ?
K2 P1 O3 K1 -116.53(14) 3_665 . . . ?
O2 P1 O3 K1 174.48(8) . . . 3_675 ?
O1 P1 O3 K1 -64.87(11) . . . 3_675 ?
C1 P1 O3 K1 55.00(12) . . . 3_675 ?
K2 P1 O3 K1 -125.60(10) 2_655 . . 3_675 ?
K1 P1 O3 K1 -118.31(11) . . . 3_675 ?
K2 P1 O3 K1 125.17(15) 3_665 . . 3_675 ?
O5 P2 O4 K2 179.95(9) . . . 2_655 ?
O6 P2 O4 K2 -56.21(14) . . . 2_655 ?
C1 P2 O4 K2 62.31(13) . . . 2_655 ?
K1 P2 O4 K2 -108.3(2) 1_455 . . 2_655 ?
O5 P2 O4 K1 40.69(17) . . . 2_645 ?
O6 P2 O4 K1 164.54(11) . . . 2_645 ?
C1 P2 O4 K1 -76.94(16) . . . 2_645 ?
K1 P2 O4 K1 112.5(2) 1_455 . . 2_645 ?
K2 P2 O4 K1 -139.3(2) 2_655 . . 2_645 ?
O4 P2 O5 Zr1 -10.5(2) . . . 1_455 ?
O6 P2 O5 Zr1 -138.71(17) . . . 1_455 ?
C1 P2 O5 Zr1 110.78(19) . . . 1_455 ?
K1 P2 O5 Zr1 -168.3(2) 1_455 . . 1_455 ?
K2 P2 O5 Zr1 -10.4(3) 2_655 . . 1_455 ?
O4 P2 O5 K1 157.83(9) . . . 1_455 ?
O6 P2 O5 K1 29.62(9) . . . 1_455 ?
C1 P2 O5 K1 -80.88(9) . . . 1_455 ?
K2 P2 O5 K1 157.91(12) 2_655 . . 1_455 ?
O4 P2 O6 Zr1 59.44(17) . . . 2_655 ?
O5 P2 O6 Zr1 -172.95(12) . . . 2_655 ?
C1 P2 O6 Zr1 -62.55(16) . . . 2_655 ?
K1 P2 O6 Zr1 -140.46(16) 1_455 . . 2_655 ?
K2 P2 O6 Zr1 27.11(12) 2_655 . . 2_655 ?
O4 P2 O6 K1 -160.10(9) . . . 1_455 ?
O5 P2 O6 K1 -32.49(10) . . . 1_455 ?
C1 P2 O6 K1 77.91(10) . . . 1_455 ?
K2 P2 O6 K1 167.57(5) 2_655 . . 1_455 ?
K1 O7 C1 C2 -120.60(19) 3_675 . . . ?
K1 O7 C1 C2 117.94(18) 1_455 . . . ?
K1 O7 C1 P2 119.29(14) 3_675 . . . ?
K1 O7 C1 P2 -2.17(19) 1_455 . . . ?
K1 O7 C1 P1 1.6(2) 3_675 . . . ?
K1 O7 C1 P1 -119.89(13) 1_455 . . . ?
O4 P2 C1 O7 -175.13(14) . . . . ?
O5 P2 C1 O7 61.56(16) . . . . ?
O6 P2 C1 O7 -50.48(17) . . . . ?
K1 P2 C1 O7 1.61(14) 1_455 . . . ?
K2 P2 C1 O7 -140.39(14) 2_655 . . . ?
O4 P2 C1 C2 65.2(2) . . . . ?
O5 P2 C1 C2 -58.1(2) . . . . ?
O6 P2 C1 C2 -170.12(17) . . . . ?
K1 P2 C1 C2 -118.03(18) 1_455 . . . ?
K2 P2 C1 C2 99.97(18) 2_655 . . . ?
O4 P2 C1 P1 -59.62(15) . . . . ?
O5 P2 C1 P1 177.07(12) . . . . ?
O6 P2 C1 P1 65.03(14) . . . . ?
K1 P2 C1 P1 117.12(11) 1_455 . . . ?
K2 P2 C1 P1 -24.88(11) 2_655 . . . ?
O3 P1 C1 O7 -37.91(18) . . . . ?
O2 P1 C1 O7 -162.24(15) . . . . ?
O1 P1 C1 O7 85.41(17) . . . . ?
K2 P1 C1 O7 142.42(14) 2_655 . . . ?
K1 P1 C1 O7 -27.7(3) . . . . ?
K1 P1 C1 O7 -0.99(14) 3_675 . . . ?
K2 P1 C1 O7 -70.46(15) 3_665 . . . ?
O3 P1 C1 C2 83.7(2) . . . . ?
O2 P1 C1 C2 -40.7(2) . . . . ?
O1 P1 C1 C2 -153.01(18) . . . . ?
K2 P1 C1 C2 -96.00(18) 2_655 . . . ?
K1 P1 C1 C2 93.9(2) . . . . ?
K1 P1 C1 C2 120.58(18) 3_675 . . . ?
K2 P1 C1 C2 51.12(18) 3_665 . . . ?
O3 P1 C1 P2 -151.62(12) . . . . ?
O2 P1 C1 P2 84.04(14) . . . . ?
O1 P1 C1 P2 -28.30(15) . . . . ?
K2 P1 C1 P2 28.71(13) 2_655 . . . ?
K1 P1 C1 P2 -141.38(11) . . . . ?
K1 P1 C1 P2 -114.71(12) 3_675 . . . ?
K2 P1 C1 P2 175.83(11) 3_665 . . . ?
